data_7715138
loop_
_publ_author_name
'Babula, Dawid J.'
'Charman, Rex S. C.'
'Hobson, Josie A.'
'Mahon, Mary F.'
'Liptrot, David J.'

_publ_section_title
;
 Dial-a-base mechanochemical synthesis of N-heterocyclic carbene copper
 complexes.
;
_journal_issue 9
_journal_name_full 'Dalton transactions (Cambridge, England : 2003)'
_journal_page_first 3990
_journal_page_last 3993
_journal_paper_doi 10.1039/d4dt00334a
_journal_volume 53
_journal_year 2024
_chemical_formula_moiety 'C29 H43 Cu N2'
_chemical_formula_sum 'C29 H43 Cu N2'
_chemical_formula_weight 483.19
_space_group_crystal_system orthorhombic
_space_group_IT_number 62
_space_group_name_Hall '-P 2ac 2n'
_space_group_name_H-M_alt 'P n m a'
_atom_sites_solution_hydrogens geom
_atom_sites_solution_primary dual
_audit_creation_date 2023-01-31
_audit_creation_method
;
Olex2 1.5
(compiled 2022.04.07 svn.rca3783a0 for OlexSys, GUI svn.r6498)
;
_audit_update_record
;
2023-12-17 deposited with the CCDC.	2024-02-12 downloaded from the CCDC.
;
_cell_angle_alpha 90
_cell_angle_beta 90
_cell_angle_gamma 90
_cell_formula_units_Z 4
_cell_length_a 15.25700(10)
_cell_length_b 21.10820(10)
_cell_length_c 8.58700(10)
_cell_measurement_reflns_used 16886
_cell_measurement_temperature 150.00(10)
_cell_measurement_theta_max 72.5060
_cell_measurement_theta_min 5.5560
_cell_volume 2765.42(4)
_computing_cell_refinement 'CrysAlisPro 1.171.41.93a (Rigaku OD, 2020)'
_computing_data_collection 'CrysAlisPro 1.171.41.93a (Rigaku OD, 2020)'
_computing_data_reduction 'CrysAlisPro 1.171.41.93a (Rigaku OD, 2020)'
_computing_molecular_graphics 'Olex2 1.5 (Dolomanov et al., 2009)'
_computing_publication_material 'Olex2 1.5 (Dolomanov et al., 2009)'
_computing_structure_refinement 'SHELXL 2014/3 (Sheldrick, 2015)'
_computing_structure_solution 'SHELXT 2014/5 (Sheldrick, 2014)'
_diffrn_ambient_environment N~2~
_diffrn_ambient_temperature 150.00(10)
_diffrn_detector 'CCD plate'
_diffrn_detector_area_resol_mean 8.1150
_diffrn_detector_type EosS2
_diffrn_measured_fraction_theta_full 1.000
_diffrn_measured_fraction_theta_max 0.999
_diffrn_measurement_device 'four-circle diffractometer'
_diffrn_measurement_device_type 'SuperNova, Dual, Cu at home/near, EosS2'
_diffrn_measurement_method '\w scans'
_diffrn_radiation_monochromator mirror
_diffrn_radiation_probe x-ray
_diffrn_radiation_type 'Cu K\a'
_diffrn_radiation_wavelength 1.54184
_diffrn_reflns_av_R_equivalents 0.0290
_diffrn_reflns_av_unetI/netI 0.0133
_diffrn_reflns_Laue_measured_fraction_full 1.000
_diffrn_reflns_Laue_measured_fraction_max 0.999
_diffrn_reflns_limit_h_max 18
_diffrn_reflns_limit_h_min -16
_diffrn_reflns_limit_k_max 25
_diffrn_reflns_limit_k_min -26
_diffrn_reflns_limit_l_max 10
_diffrn_reflns_limit_l_min -9
_diffrn_reflns_number 27151
_diffrn_reflns_point_group_measured_fraction_full 1.000
_diffrn_reflns_point_group_measured_fraction_max 0.999
_diffrn_reflns_theta_full 67.684
_diffrn_reflns_theta_max 72.494
_diffrn_reflns_theta_min 4.189
_diffrn_source 'micro-focus sealed X-ray tube'
_diffrn_source_type 'SuperNova (Cu) X-ray Source'
_exptl_absorpt_coefficient_mu 1.222
_exptl_absorpt_correction_T_max 1.00000
_exptl_absorpt_correction_T_min 0.89727
_exptl_absorpt_correction_type multi-scan
_exptl_absorpt_process_details
;
CrysAlisPro 1.171.41.93a (Rigaku Oxford Diffraction, 2020)
Empirical absorption correction using spherical harmonics,
implemented in SCALE3 ABSPACK scaling algorithm.
;
_exptl_crystal_colour colourless
_exptl_crystal_colour_primary colourless
_exptl_crystal_density_diffrn 1.161
_exptl_crystal_description block
_exptl_crystal_F_000 1040
_exptl_crystal_size_max 0.19
_exptl_crystal_size_mid 0.099
_exptl_crystal_size_min 0.053
_refine_diff_density_max 0.312
_refine_diff_density_min -0.317
_refine_diff_density_rms 0.040
_refine_ls_extinction_method none
_refine_ls_goodness_of_fit_ref 1.068
_refine_ls_hydrogen_treatment constr
_refine_ls_matrix_type full
_refine_ls_number_parameters 156
_refine_ls_number_reflns 2822
_refine_ls_number_restraints 0
_refine_ls_restrained_S_all 1.068
_refine_ls_R_factor_all 0.0288
_refine_ls_R_factor_gt 0.0274
_refine_ls_shift/su_max 0.001
_refine_ls_shift/su_mean 0.000
_refine_ls_structure_factor_coef Fsqd
_refine_ls_weighting_details 'w=1/[\s^2^(Fo^2^)+(0.0384P)^2^+1.1714P] where P=(Fo^2^+2Fc^2^)/3'
_refine_ls_weighting_scheme calc
_refine_ls_wR_factor_gt 0.0754
_refine_ls_wR_factor_ref 0.0764
_reflns_Friedel_coverage 0.000
_reflns_number_gt 2687
_reflns_number_total 2822
_reflns_threshold_expression 'I > 2\s(I)'
_cod_data_source_file d4dt00334a2.cif
_cod_data_source_block s22djl26
_cod_depositor_comments 'Adding full bibliography for 7715138--7715141.cif.'
_cod_database_code 7715138
_shelxl_version_number 2014-3
_shelx_space_group_comment
;
The symmetry employed for this shelxl refinement is uniquely defined
by the following loop, which should always be used as a source of
symmetry information in preference to the above space-group names.
They are only intended as comments.
;
_shelx_estimated_absorpt_t_max 0.938
_shelx_estimated_absorpt_t_min 0.801
_olex2_refinement_description
;
1. Fixed Uiso
 At 1.2 times of:
  All C(H) groups, All C(H,H) groups
 At 1.5 times of:
  All C(H,H,H) groups
2. Others
 Fixed Sof: H16A(0.5) H16B(0.5) H16C(0.5)
3.a Ternary CH refined with riding coordinates:
 C10(H10), C13(H13)
3.b Secondary CH2 refined with riding coordinates:
 C2(H2A,H2B), C3(H3A,H3B)
3.c Aromatic/amide H refined with riding coordinates:
 C6(H6), C7(H7), C8(H8)
3.d Idealised Me refined as rotating group:
 C11(H11A,H11B,H11C), C12(H12A,H12B,H12C), C14(H14A,H14B,H14C), C15(H15A,H15B,
 H15C), C16(H16A,H16B,H16C)
;

loop_
_space_group_symop_operation_xyz
'x, y, z'
'-x+1/2, -y, z+1/2'
'-x, y+1/2, -z'
'x+1/2, -y+1/2, -z+1/2'
'-x, -y, -z'
'x-1/2, y, -z-1/2'
'x, -y-1/2, z'
'-x-1/2, y-1/2, z-1/2'

loop_
_atom_site_label
_atom_site_type_symbol
_atom_site_fract_x
_atom_site_fract_y
_atom_site_fract_z
_atom_site_U_iso_or_equiv
_atom_site_adp_type
_atom_site_occupancy
_atom_site_site_symmetry_order
_atom_site_calc_flag
_atom_site_refinement_flags_posn
_atom_site_refinement_flags_adp
_atom_site_refinement_flags_occupancy
_atom_site_disorder_assembly
_atom_site_disorder_group
Cu1 Cu 0.38107(2) 0.7500 0.30219(3) 0.02230(10) Uani 1 2 d S T P . .
N1 N 0.25911(6) 0.69577(4) 0.51813(11) 0.0178(2) Uani 1 1 d . . . . .
C1 C 0.29364(10) 0.7500 0.46348(18) 0.0173(3) Uani 1 2 d S T P . .
C2 C 0.18491(8) 0.69157(6) 0.62703(14) 0.0212(2) Uani 1 1 d . . . . .
H2A H 0.1910 0.6532 0.6926 0.025 Uiso 1 1 calc R U . . .
H2B H 0.1293 0.6882 0.5681 0.025 Uiso 1 1 calc R U . . .
C3 C 0.18311(11) 0.7500 0.7292(2) 0.0211(3) Uani 1 2 d S T P . .
H3A H 0.1294 0.7500 0.7938 0.025 Uiso 1 2 calc R U P . .
H3B H 0.2345 0.7500 0.7996 0.025 Uiso 1 2 calc R U P . .
C4 C 0.29110(7) 0.63606(5) 0.45881(14) 0.0193(2) Uani 1 1 d . . . . .
C5 C 0.25484(9) 0.61154(6) 0.32217(15) 0.0247(3) Uani 1 1 d . . . . .
C6 C 0.28738(10) 0.55377(6) 0.26696(16) 0.0325(3) Uani 1 1 d . . . . .
H6 H 0.2644 0.5362 0.1737 0.039 Uiso 1 1 calc R U . . .
C7 C 0.35264(10) 0.52207(6) 0.34668(18) 0.0349(3) Uani 1 1 d . . . . .
H7 H 0.3750 0.4833 0.3067 0.042 Uiso 1 1 calc R U . . .
C8 C 0.38570(9) 0.54638(6) 0.48446(17) 0.0302(3) Uani 1 1 d . . . . .
H8 H 0.4299 0.5237 0.5388 0.036 Uiso 1 1 calc R U . . .
C9 C 0.35510(8) 0.60358(6) 0.54474(15) 0.0228(2) Uani 1 1 d . . . . .
C10 C 0.18081(9) 0.64468(6) 0.23687(16) 0.0297(3) Uani 1 1 d . . . . .
H10 H 0.1717 0.6869 0.2873 0.036 Uiso 1 1 calc R U . . .
C11 C 0.20388(12) 0.65631(9) 0.06587(19) 0.0482(4) Uani 1 1 d . . . . .
H11A H 0.2595 0.6794 0.0594 0.072 Uiso 1 1 calc R U . . .
H11B H 0.1574 0.6814 0.0167 0.072 Uiso 1 1 calc R U . . .
H11C H 0.2095 0.6156 0.0119 0.072 Uiso 1 1 calc R U . . .
C12 C 0.09529(11) 0.60748(7) 0.2511(2) 0.0392(3) Uani 1 1 d . . . . .
H12A H 0.1015 0.5666 0.1981 0.059 Uiso 1 1 calc R U . . .
H12B H 0.0476 0.6316 0.2030 0.059 Uiso 1 1 calc R U . . .
H12C H 0.0820 0.6003 0.3614 0.059 Uiso 1 1 calc R U . . .
C13 C 0.39175(8) 0.63003(7) 0.69578(16) 0.0273(3) Uani 1 1 d . . . . .
H13 H 0.3516 0.6645 0.7316 0.033 Uiso 1 1 calc R U . . .
C14 C 0.48169(11) 0.65941(10) 0.6676(2) 0.0513(5) Uani 1 1 d . . . . .
H14A H 0.5233 0.6262 0.6377 0.077 Uiso 1 1 calc R U . . .
H14B H 0.5020 0.6801 0.7631 0.077 Uiso 1 1 calc R U . . .
H14C H 0.4775 0.6908 0.5838 0.077 Uiso 1 1 calc R U . . .
C15 C 0.39729(12) 0.58080(8) 0.82546(18) 0.0417(4) Uani 1 1 d . . . . .
H15A H 0.3403 0.5599 0.8373 0.063 Uiso 1 1 calc R U . . .
H15B H 0.4132 0.6017 0.9234 0.063 Uiso 1 1 calc R U . . .
H15C H 0.4419 0.5492 0.7990 0.063 Uiso 1 1 calc R U . . .
C16 C 0.46116(15) 0.7500 0.1288(3) 0.0432(5) Uani 1 2 d S T P . .
H16A H 0.4639 0.7926 0.0836 0.065 Uiso 0.5 1 calc R U P A -1
H16B H 0.4407 0.7199 0.0498 0.065 Uiso 0.5 1 calc R U P A -1
H16C H 0.5196 0.7375 0.1648 0.065 Uiso 0.5 1 calc R U P A -1

loop_
_atom_site_aniso_label
_atom_site_aniso_U_11
_atom_site_aniso_U_22
_atom_site_aniso_U_33
_atom_site_aniso_U_23
_atom_site_aniso_U_13
_atom_site_aniso_U_12
Cu1 0.02156(15) 0.02018(15) 0.02517(15) 0.000 0.00766(10) 0.000
N1 0.0179(4) 0.0157(5) 0.0198(5) 0.0001(4) 0.0028(4) -0.0002(4)
C1 0.0162(7) 0.0178(7) 0.0179(7) 0.000 -0.0020(6) 0.000
C2 0.0197(5) 0.0211(6) 0.0229(6) 0.0009(5) 0.0045(4) -0.0025(4)
C3 0.0209(8) 0.0229(8) 0.0193(8) 0.000 0.0039(6) 0.000
C4 0.0207(5) 0.0139(5) 0.0233(6) 0.0012(4) 0.0052(4) -0.0008(4)
C5 0.0322(6) 0.0182(6) 0.0237(6) 0.0010(5) 0.0021(5) -0.0012(5)
C6 0.0482(8) 0.0218(6) 0.0277(6) -0.0046(5) 0.0037(6) -0.0004(6)
C7 0.0447(8) 0.0197(6) 0.0404(8) -0.0032(6) 0.0125(7) 0.0068(6)
C8 0.0280(6) 0.0224(6) 0.0402(7) 0.0048(6) 0.0061(5) 0.0066(5)
C9 0.0196(5) 0.0201(6) 0.0286(6) 0.0026(5) 0.0036(5) -0.0005(5)
C10 0.0406(7) 0.0225(6) 0.0259(6) -0.0011(5) -0.0086(6) -0.0014(5)
C11 0.0546(10) 0.0578(11) 0.0323(8) 0.0144(7) -0.0095(7) -0.0082(8)
C12 0.0394(8) 0.0348(8) 0.0433(8) -0.0020(7) -0.0059(7) -0.0020(7)
C13 0.0228(6) 0.0256(6) 0.0335(7) 0.0022(5) -0.0052(5) 0.0013(5)
C14 0.0368(8) 0.0650(11) 0.0521(10) 0.0122(9) -0.0117(7) -0.0220(8)
C15 0.0534(9) 0.0383(8) 0.0335(8) 0.0060(6) -0.0045(7) -0.0028(7)
C16 0.0432(12) 0.0415(12) 0.0449(12) 0.000 0.0248(10) 0.000

loop_
_atom_type_symbol
_atom_type_description
_atom_type_scat_dispersion_real
_atom_type_scat_dispersion_imag
_atom_type_scat_source
C C 0.0181 0.0091 'International Tables Vol C Tables 4.2.6.8 and 6.1.1.4'
H H 0.0000 0.0000 'International Tables Vol C Tables 4.2.6.8 and 6.1.1.4'
Cu Cu -1.9646 0.5888 'International Tables Vol C Tables 4.2.6.8 and 6.1.1.4'
N N 0.0311 0.0180 'International Tables Vol C Tables 4.2.6.8 and 6.1.1.4'

loop_
_geom_angle_atom_site_label_1
_geom_angle_atom_site_label_2
_geom_angle_atom_site_label_3
_geom_angle
_geom_angle_site_symmetry_1
_geom_angle_site_symmetry_3
_geom_angle_publ_flag
C1 Cu1 C16 175.45(9) . . ?
C1 N1 C2 125.07(10) . . ?
C1 N1 C4 119.17(10) . . ?
C4 N1 C2 115.57(9) . . ?
N1 C1 Cu1 121.54(7) 7_575 . ?
N1 C1 Cu1 121.54(7) . . ?
N1 C1 N1 116.71(14) 7_575 . ?
N1 C2 H2A 109.8 . . ?
N1 C2 H2B 109.8 . . ?
N1 C2 C3 109.46(10) . . ?
H2A C2 H2B 108.2 . . ?
C3 C2 H2A 109.8 . . ?
C3 C2 H2B 109.8 . . ?
C2 C3 C2 109.13(14) 7_575 . ?
C2 C3 H3A 109.9 . . ?
C2 C3 H3A 109.9 7_575 . ?
C2 C3 H3B 109.9 7_575 . ?
C2 C3 H3B 109.9 . . ?
H3A C3 H3B 108.3 . . ?
C5 C4 N1 119.07(11) . . ?
C5 C4 C9 122.45(11) . . ?
C9 C4 N1 118.43(11) . . ?
C4 C5 C6 117.85(12) . . ?
C4 C5 C10 121.98(11) . . ?
C6 C5 C10 120.15(12) . . ?
C5 C6 H6 119.7 . . ?
C7 C6 C5 120.66(13) . . ?
C7 C6 H6 119.7 . . ?
C6 C7 H7 119.8 . . ?
C6 C7 C8 120.42(12) . . ?
C8 C7 H7 119.8 . . ?
C7 C8 H8 119.5 . . ?
C7 C8 C9 121.09(13) . . ?
C9 C8 H8 119.5 . . ?
C4 C9 C13 121.72(11) . . ?
C8 C9 C4 117.45(12) . . ?
C8 C9 C13 120.81(12) . . ?
C5 C10 H10 107.7 . . ?
C5 C10 C11 111.47(13) . . ?
C5 C10 C12 111.11(12) . . ?
C11 C10 H10 107.7 . . ?
C12 C10 H10 107.7 . . ?
C12 C10 C11 110.85(13) . . ?
C10 C11 H11A 109.5 . . ?
C10 C11 H11B 109.5 . . ?
C10 C11 H11C 109.5 . . ?
H11A C11 H11B 109.5 . . ?
H11A C11 H11C 109.5 . . ?
H11B C11 H11C 109.5 . . ?
C10 C12 H12A 109.5 . . ?
C10 C12 H12B 109.5 . . ?
C10 C12 H12C 109.5 . . ?
H12A C12 H12B 109.5 . . ?
H12A C12 H12C 109.5 . . ?
H12B C12 H12C 109.5 . . ?
C9 C13 H13 107.7 . . ?
C9 C13 C14 110.19(12) . . ?
C9 C13 C15 113.16(12) . . ?
C14 C13 H13 107.7 . . ?
C14 C13 C15 110.06(12) . . ?
C15 C13 H13 107.7 . . ?
C13 C14 H14A 109.5 . . ?
C13 C14 H14B 109.5 . . ?
C13 C14 H14C 109.5 . . ?
H14A C14 H14B 109.5 . . ?
H14A C14 H14C 109.5 . . ?
H14B C14 H14C 109.5 . . ?
C13 C15 H15A 109.5 . . ?
C13 C15 H15B 109.5 . . ?
C13 C15 H15C 109.5 . . ?
H15A C15 H15B 109.5 . . ?
H15A C15 H15C 109.5 . . ?
H15B C15 H15C 109.5 . . ?
Cu1 C16 H16A 109.5 . . ?
Cu1 C16 H16B 109.5 . . ?
Cu1 C16 H16C 109.5 . . ?
H16A C16 H16B 109.5 . . ?
H16A C16 H16C 109.5 . . ?
H16B C16 H16C 109.5 . . ?

loop_
_geom_bond_atom_site_label_1
_geom_bond_atom_site_label_2
_geom_bond_distance
_geom_bond_site_symmetry_2
_geom_bond_publ_flag
Cu1 C1 1.9229(16) . ?
Cu1 C16 1.926(2) . ?
N1 C1 1.3447(13) . ?
N1 C2 1.4711(14) . ?
N1 C4 1.4444(14) . ?
C1 N1 1.3446(13) 7_575 ?
C2 H2A 0.9900 . ?
C2 H2B 0.9900 . ?
C2 C3 1.5138(15) . ?
C3 C2 1.5138(15) 7_575 ?
C3 H3A 0.9900 . ?
C3 H3B 0.9900 . ?
C4 C5 1.3966(18) . ?
C4 C9 1.4029(17) . ?
C5 C6 1.3992(18) . ?
C5 C10 1.5172(18) . ?
C6 H6 0.9500 . ?
C6 C7 1.381(2) . ?
C7 H7 0.9500 . ?
C7 C8 1.385(2) . ?
C8 H8 0.9500 . ?
C8 C9 1.3942(18) . ?
C9 C13 1.5187(18) . ?
C10 H10 1.0000 . ?
C10 C11 1.530(2) . ?
C10 C12 1.528(2) . ?
C11 H11A 0.9800 . ?
C11 H11B 0.9800 . ?
C11 H11C 0.9800 . ?
C12 H12A 0.9800 . ?
C12 H12B 0.9800 . ?
C12 H12C 0.9800 . ?
C13 H13 1.0000 . ?
C13 C14 1.525(2) . ?
C13 C15 1.525(2) . ?
C14 H14A 0.9800 . ?
C14 H14B 0.9800 . ?
C14 H14C 0.9800 . ?
C15 H15A 0.9800 . ?
C15 H15B 0.9800 . ?
C15 H15C 0.9800 . ?
C16 H16A 0.9800 . ?
C16 H16B 0.9800 . ?
C16 H16C 0.9800 . ?

loop_
_geom_torsion_atom_site_label_1
_geom_torsion_atom_site_label_2
_geom_torsion_atom_site_label_3
_geom_torsion_atom_site_label_4
_geom_torsion
_geom_torsion_site_symmetry_1
_geom_torsion_site_symmetry_2
_geom_torsion_site_symmetry_3
_geom_torsion_site_symmetry_4
_geom_torsion_publ_flag
N1 C2 C3 C2 52.63(16) . . . 7_575 ?
N1 C4 C5 C6 179.69(11) . . . . ?
N1 C4 C5 C10 -2.00(17) . . . . ?
N1 C4 C9 C8 -179.33(10) . . . . ?
N1 C4 C9 C13 -0.79(17) . . . . ?
C1 N1 C2 C3 -28.87(17) . . . . ?
C1 N1 C4 C5 -85.54(15) . . . . ?
C1 N1 C4 C9 97.10(14) . . . . ?
C2 N1 C1 Cu1 -172.25(9) . . . . ?
C2 N1 C1 N1 2.6(2) . . . 7_575 ?
C2 N1 C4 C5 89.80(13) . . . . ?
C2 N1 C4 C9 -87.57(13) . . . . ?
C4 N1 C1 Cu1 2.60(17) . . . . ?
C4 N1 C1 N1 177.47(9) . . . 7_575 ?
C4 N1 C2 C3 156.12(11) . . . . ?
C4 C5 C6 C7 0.6(2) . . . . ?
C4 C5 C10 C11 125.81(14) . . . . ?
C4 C5 C10 C12 -110.01(14) . . . . ?
C4 C9 C13 C14 -101.75(15) . . . . ?
C4 C9 C13 C15 134.55(13) . . . . ?
C5 C4 C9 C8 3.40(18) . . . . ?
C5 C4 C9 C13 -178.06(11) . . . . ?
C5 C6 C7 C8 1.3(2) . . . . ?
C6 C5 C10 C11 -55.91(17) . . . . ?
C6 C5 C10 C12 68.27(17) . . . . ?
C6 C7 C8 C9 -0.9(2) . . . . ?
C7 C8 C9 C4 -1.35(19) . . . . ?
C7 C8 C9 C13 -179.90(12) . . . . ?
C8 C9 C13 C14 76.74(16) . . . . ?
C8 C9 C13 C15 -46.96(17) . . . . ?
C9 C4 C5 C6 -3.06(18) . . . . ?
C9 C4 C5 C10 175.25(12) . . . . ?
C10 C5 C6 C7 -177.70(13) . . . . ?
